data_1542180
loop_
_publ_author_name
'Chichagov, A.V.'
'Dem'yanets, L.N.'
'Ilyukhin, V.V.'
'Belov, N.V.'

_publ_section_title
;
 Synthesis and crystal structure of cadmium molybdate (Cd Mo O4)
;
_journal_name_full Kristallografiya
_journal_page_first 686
_journal_page_last 689
_journal_volume 11
_journal_year 1966
_chemical_formula_sum 'Cd Mo O4'
_chemical_name_systematic 'Cd (Mo O4)'
_space_group_IT_number 88
_symmetry_space_group_name_Hall 'I 4bw -1bw'
_symmetry_space_group_name_H-M 'I 41/a :1'
_cell_angle_alpha 90
_cell_angle_beta 90
_cell_angle_gamma 90
_cell_formula_units_Z 4
_cell_length_a 5.17
_cell_length_b 5.17
_cell_length_c 11.19
_cell_volume 299.096
_citation_journal_id_ASTM KRISAJ
_cod_data_source_file Chichagov_KRISAJ_1966_1687.cif
_cod_data_source_block Cd1Mo1O4
_cod_original_cell_volume 299.0964
_cod_original_sg_symbol_Hall '-I 4ad (x,y+1/4,z+1/8)'
_cod_original_formula_sum 'Cd1 Mo1 O4'
_cod_database_code 1542180

loop_
_symmetry_equiv_pos_as_xyz
x,y,z
-y,x+1/2,z+1/4
-x+1/2,-y+1/2,z+1/2
y+1/2,-x,z+3/4
-x,-y+1/2,-z+1/4
y,-x,-z
x-1/2,y,-z-1/4
-y-1/2,x+1/2,-z-1/2
x+1/2,y+1/2,z+1/2
-y+1/2,x+1,z+3/4
-x+1,-y+1,z+1
y+1,-x+1/2,z+5/4
-x+1/2,-y+1,-z+3/4
y+1/2,-x+1/2,-z+1/2
x,y+1/2,-z+1/4
-y,x+1,-z

loop_
_atom_site_label
_atom_site_type_symbol
_atom_site_fract_x
_atom_site_fract_y
_atom_site_fract_z
_atom_site_occupancy
_atom_site_U_iso_or_equiv
O1 O-2 0.25 0.14 0.095 1 0.0
Cd1 Cd+2 0.5 0.5 0 1 0.0
Mo1 Mo+6 0 0 0 1 0.0
